data_4128657
loop_
_publ_author_name
'Chen, Zhijie'
'Li, Penghao'
'Wang, Xingjie'
'Otake, Ken-Ichi'
'Zhang, Xuan'
'Robison, Lee'
'Atilgan, Ahmet'
'Islamoglu, Timur'
'Hall, Morgan G.'
'Peterson, Gregory W.'
'Stoddart, J. Fraser'
'Farha, Omar K.'

_publ_section_title
;
 Ligand-Directed Reticular Synthesis of Catalytically Active Missing
 Zirconium-Based Metal-Organic Frameworks.
;
_journal_issue 31
_journal_name_full 'Journal of the American Chemical Society'
_journal_page_first 12229
_journal_page_last 12235
_journal_paper_doi 10.1021/jacs.9b06179
_journal_volume 141
_journal_year 2019
_chemical_formula_sum 'C198 H114 O36 Zr6'
_chemical_formula_weight 3616.21
_space_group_crystal_system monoclinic
_space_group_IT_number 10
_space_group_name_Hall '-P 2y'
_space_group_name_H-M_alt 'P 1 2/m 1'
_atom_sites_solution_hydrogens geom
_audit_creation_method SHELXL-2018/3
_audit_update_record
;
2019-04-09 deposited with the CCDC.	2019-04-09 downloaded from the CCDC.
;
_cell_angle_alpha 90
_cell_angle_beta 120.036(4)
_cell_angle_gamma 90
_cell_formula_units_Z 1
_cell_length_a 28.130(3)
_cell_length_b 16.7348(18)
_cell_length_c 28.174(3)
_cell_measurement_reflns_used 9600
_cell_measurement_temperature 275(2)
_cell_measurement_theta_max 21.16
_cell_measurement_theta_min 2.21
_cell_volume 11482(2)
_computing_cell_refinement 'Bruker SAINT'
_computing_data_collection 'Bruker APEX2'
_computing_data_reduction 'Bruker SAINT'
_computing_publication_material 'Yadokari-XG (Wakita, Nemoto et al., 2009)'
_computing_structure_refinement 'SHELXL-2018/3 (Sheldrick, 2018)'
_computing_structure_solution 'SHELXT 2018/2 (Sheldrick, 2018)'
_diffrn_ambient_temperature 275(2)
_diffrn_measured_fraction_theta_full 0.975
_diffrn_measured_fraction_theta_max 0.975
_diffrn_measurement_device_type 'Bruker APEX-II CCD'
_diffrn_measurement_method '\f and \w scans'
_diffrn_radiation_type MoK\a
_diffrn_radiation_wavelength 0.71073
_diffrn_reflns_av_R_equivalents 0.0774
_diffrn_reflns_av_unetI/netI 0.1020
_diffrn_reflns_Laue_measured_fraction_full 0.975
_diffrn_reflns_Laue_measured_fraction_max 0.975
_diffrn_reflns_limit_h_max 26
_diffrn_reflns_limit_h_min -30
_diffrn_reflns_limit_k_max 18
_diffrn_reflns_limit_k_min -18
_diffrn_reflns_limit_l_max 30
_diffrn_reflns_limit_l_min -26
_diffrn_reflns_number 46590
_diffrn_reflns_point_group_measured_fraction_full 0.975
_diffrn_reflns_point_group_measured_fraction_max 0.975
_diffrn_reflns_theta_full 23.356
_diffrn_reflns_theta_max 23.356
_diffrn_reflns_theta_min 0.836
_diffrn_source 'MoK\a I\mS microfocus source with MX Optics'
_exptl_absorpt_coefficient_mu 0.160
_exptl_absorpt_correction_T_max 0.7449
_exptl_absorpt_correction_T_min 0.6520
_exptl_absorpt_correction_type multi-scan
_exptl_absorpt_process_details '(SADABS-2014/5; Krause et al., 2015)'
_exptl_crystal_colour colorless
_exptl_crystal_density_diffrn 0.523
_exptl_crystal_description block
_exptl_crystal_F_000 1830
_exptl_crystal_size_max 0.20
_exptl_crystal_size_mid 0.16
_exptl_crystal_size_min 0.10
_refine_diff_density_max 0.802
_refine_diff_density_min -0.946
_refine_diff_density_rms 0.084
_refine_ls_extinction_method none
_refine_ls_goodness_of_fit_ref 1.255
_refine_ls_hydrogen_treatment constr
_refine_ls_matrix_type full
_refine_ls_number_parameters 795
_refine_ls_number_reflns 16946
_refine_ls_number_restraints 1934
_refine_ls_restrained_S_all 1.258
_refine_ls_R_factor_all 0.1876
_refine_ls_R_factor_gt 0.1259
_refine_ls_shift/su_max 0.000
_refine_ls_shift/su_mean 0.000
_refine_ls_structure_factor_coef Fsqd
_refine_ls_weighting_details 'w=1/[\s^2^(Fo^2^)+(0.2000P)^2^] where P=(Fo^2^+2Fc^2^)/3'
_refine_ls_weighting_scheme calc
_refine_ls_wR_factor_gt 0.3410
_refine_ls_wR_factor_ref 0.3909
_reflns_Friedel_coverage 0.000
_reflns_number_gt 8806
_reflns_number_total 16946
_reflns_threshold_expression 'I > 2\s(I)'
_cod_data_source_file ja9b06179_si_003.cif
_cod_data_source_block NU-1601
_cod_original_sg_symbol_H-M 'P 2/m'
_cod_database_code 4128657
_shelx_shelxl_version_number 2018/3
_shelx_space_group_comment
;
The symmetry employed for this shelxl refinement is uniquely defined
by the following loop, which should always be used as a source of
symmetry information in preference to the above space-group names.
They are only intended as comments.
;

loop_
_space_group_symop_operation_xyz
'x, y, z'
'-x, y, -z'
'-x, -y, -z'
'x, -y, z'

loop_
_atom_site_label
_atom_site_type_symbol
_atom_site_fract_x
_atom_site_fract_y
_atom_site_fract_z
_atom_site_U_iso_or_equiv
_atom_site_adp_type
_atom_site_occupancy
_atom_site_site_symmetry_order
_atom_site_calc_flag
_atom_site_refinement_flags_posn
_atom_site_refinement_flags_adp
_atom_site_refinement_flags_occupancy
_atom_site_disorder_assembly
_atom_site_disorder_group
C1 C 0.6665(2) 0.4242(3) 0.33338(19) 0.0659(14) Uani 1 1 d . U . . .
H1 H 0.666816 0.365615 0.333453 0.079 Uiso 1 1 calc R U . . .
C2 C 0.6957(2) 0.4597(3) 0.30471(19) 0.0651(14) Uani 1 1 d . U . . .
C3 C 0.7196(2) 0.4178(4) 0.2801(2) 0.0812(16) Uani 1 1 d . U . . .
H3 H 0.719073 0.362218 0.280265 0.097 Uiso 1 1 calc R U . . .
C4 C 0.7449(3) 0.4577(4) 0.2546(2) 0.0922(18) Uani 1 1 d . U . . .
C5 C 0.7710(4) 0.4114(5) 0.2294(3) 0.110(2) Uani 1 1 d . U . . .
C6 C 0.7538(8) 0.4179(12) 0.1721(8) 0.146(5) Uani 0.5 1 d . U P A 5
H6 H 0.725486 0.453622 0.151604 0.176 Uiso 0.5 1 calc R U P A 5
C7 C 0.7749(8) 0.3771(13) 0.1446(8) 0.152(6) Uani 0.5 1 d . U P A 5
H7 H 0.763376 0.385958 0.107834 0.183 Uiso 0.5 1 calc R U P A 5
C8 C 0.8173(6) 0.3181(8) 0.1783(6) 0.172(4) Uani 1 1 d . U . . .
C9 C 0.8283(10) 0.3041(13) 0.2305(10) 0.168(7) Uani 0.5 1 d . U P A 5
H9 H 0.851063 0.261666 0.250084 0.202 Uiso 0.5 1 calc R U P A 5
C10 C 0.8060(9) 0.3526(13) 0.2555(8) 0.143(6) Uani 0.5 1 d . U P A 5
H10 H 0.816253 0.342820 0.291941 0.171 Uiso 0.5 1 calc R U P A 5
C11 C 0.8455(6) 0.2695(7) 0.1537(6) 0.180(4) Uani 1 1 d . U . . .
C12 C 0.8886(12) 0.2268(16) 0.1858(12) 0.199(8) Uani 0.5 1 d . U P B 5
H12 H 0.903851 0.227661 0.223656 0.239 Uiso 0.5 1 calc R U P B 5
C13 C 0.9136(9) 0.1744(12) 0.1579(9) 0.155(6) Uani 0.5 1 d . U P B 5
H13 H 0.943360 0.140785 0.178033 0.186 Uiso 0.5 1 calc R U P B 5
C14 C 0.8906(6) 0.1803(7) 0.1058(5) 0.174(4) Uani 1 1 d . U . . .
C15 C 0.8415(10) 0.2218(15) 0.0684(10) 0.184(8) Uani 0.5 1 d . U P B 5
H15 H 0.825173 0.217353 0.030481 0.221 Uiso 0.5 1 calc R U P B 5
C16 C 0.8213(11) 0.2675(15) 0.0931(10) 0.192(8) Uani 0.5 1 d . U P B 5
H16 H 0.790928 0.299321 0.071511 0.231 Uiso 0.5 1 calc R U P B 5
C17 C 0.6960(2) 0.4593(3) 0.39130(19) 0.0649(13) Uani 1 1 d . U . . .
C18 C 0.7201(2) 0.4173(3) 0.4397(2) 0.0787(16) Uani 1 1 d . U . . .
H18 H 0.719668 0.361706 0.439114 0.094 Uiso 1 1 calc R U . . .
C19 C 0.7453(2) 0.4578(3) 0.4899(2) 0.0929(18) Uani 1 1 d . U . . .
C20 C 0.7707(3) 0.4105(5) 0.5407(3) 0.109(2) Uani 1 1 d . U . . .
C21 C 0.8082(8) 0.3533(11) 0.5513(7) 0.137(5) Uani 0.5 1 d . U P C 5
H21 H 0.818721 0.343791 0.525339 0.164 Uiso 0.5 1 calc R U P C 5
C22 C 0.8323(9) 0.3072(13) 0.5989(8) 0.156(6) Uani 0.5 1 d . U P C 5
H22 H 0.857551 0.267810 0.603339 0.187 Uiso 0.5 1 calc R U P C 5
C23 C 0.8198(5) 0.3189(7) 0.6386(4) 0.164(4) Uani 1 1 d . U . . .
C24 C 0.7790(8) 0.3767(12) 0.6306(7) 0.147(6) Uani 0.5 1 d . U P C 5
H24 H 0.769952 0.386748 0.657576 0.176 Uiso 0.5 1 calc R U P C 5
C25 C 0.7534(8) 0.4175(11) 0.5805(7) 0.143(5) Uani 0.5 1 d . U P C 5
H25 H 0.723763 0.450563 0.572680 0.171 Uiso 0.5 1 calc R U P C 5
C26 C 0.8463(5) 0.2672(6) 0.6918(4) 0.177(4) Uani 1 1 d . U . . .
C27 C 0.8890(9) 0.2187(11) 0.7039(8) 0.197(8) Uani 0.5 1 d D U P D 5
H27 H 0.903360 0.213911 0.680607 0.236 Uiso 0.5 1 calc R U P D 5
C28 C 0.9110(7) 0.1755(10) 0.7533(6) 0.153(6) Uani 0.5 1 d D U P D 5
H28 H 0.940300 0.141463 0.761652 0.184 Uiso 0.5 1 calc R U P D 5
C29 C 0.8941(4) 0.1793(6) 0.7874(4) 0.162(4) Uani 1 1 d D U . . .
C30 C 0.8502(7) 0.2283(11) 0.7745(8) 0.186(8) Uani 0.5 1 d D U P D 5
H30 H 0.837961 0.229532 0.799610 0.223 Uiso 0.5 1 calc R U P D 5
C31 C 0.8227(9) 0.2749(11) 0.7299(8) 0.192(7) Uani 0.5 1 d D U P D 5
H31 H 0.793165 0.307470 0.723250 0.230 Uiso 0.5 1 calc R U P D 5
C40 C 0.4498(7) 0.3518(11) 0.1927(8) 0.144(6) Uani 0.5 1 d . U P E 4
H40 H 0.476120 0.340967 0.182920 0.173 Uiso 0.5 1 calc R U P E 4
C39 C 0.3994(9) 0.3052(12) 0.1681(8) 0.151(6) Uani 0.5 1 d . U P E 4
H39 H 0.394384 0.265549 0.142846 0.181 Uiso 0.5 1 calc R U P E 4
C37 C 0.3715(8) 0.3765(13) 0.2215(8) 0.154(6) Uani 0.5 1 d . U P E 4
H37 H 0.344768 0.387733 0.230660 0.184 Uiso 0.5 1 calc R U P E 4
C36 C 0.4203(7) 0.4162(12) 0.2472(7) 0.141(5) Uani 0.5 1 d . U P E 4
H36 H 0.428151 0.448067 0.277259 0.170 Uiso 0.5 1 calc R U P E 4
C46 C 0.3009(12) 0.2178(17) 0.1206(12) 0.201(9) Uani 0.5 1 d . U P F 4
H46 H 0.328953 0.208946 0.112852 0.242 Uiso 0.5 1 calc R U P F 4
C45 C 0.2499(9) 0.1651(15) 0.0910(10) 0.164(7) Uani 0.5 1 d . U P F 4
H45 H 0.244809 0.126242 0.065237 0.197 Uiso 0.5 1 calc R U P F 4
C43 C 0.2256(8) 0.2300(16) 0.1560(9) 0.179(7) Uani 0.5 1 d . U P F 4
H43 H 0.203602 0.225987 0.171930 0.215 Uiso 0.5 1 calc R U P F 4
C42 C 0.2684(11) 0.2781(16) 0.1748(11) 0.200(8) Uani 0.5 1 d . U P F 4
H42 H 0.273977 0.316590 0.200890 0.239 Uiso 0.5 1 calc R U P F 4
C32 C 0.6090(2) 0.4580(3) 0.30464(19) 0.0684(14) Uani 1 1 d . U . . .
C33 C 0.5596(3) 0.4180(4) 0.2792(2) 0.0831(17) Uani 1 1 d . U . . .
H33 H 0.559576 0.362450 0.278460 0.100 Uiso 1 1 calc R U . . .
C34 C 0.5100(2) 0.4580(3) 0.2548(2) 0.0907(18) Uani 1 1 d . U . . .
C35 C 0.4595(3) 0.4107(5) 0.2297(3) 0.103(2) Uani 1 1 d . U . . .
C38 C 0.3609(5) 0.3176(8) 0.1804(5) 0.167(4) Uani 1 1 d . U . . .
C41 C 0.3084(5) 0.2711(9) 0.1540(6) 0.188(4) Uani 1 1 d . U . . .
C44 C 0.2154(5) 0.1816(7) 0.1061(6) 0.177(4) Uani 1 1 d . U . . .
C47 C 0.9194(4) 0.1257(6) 0.0790(4) 0.116(2) Uiso 1 1 d . U . . .
C48 C 0.9208(4) 0.1292(5) 0.8413(3) 0.110(2) Uiso 1 1 d . U . . .
C49 C 0.1584(3) 0.1277(5) 0.0790(3) 0.105(2) Uiso 1 1 d . U . . .
C6B C 0.7434(8) 0.3541(12) 0.1907(8) 0.142(5) Uani 0.5 1 d . U P A 4
H6B H 0.706679 0.346018 0.179922 0.170 Uiso 0.5 1 calc R U P A 4
C7B C 0.7655(10) 0.3071(13) 0.1662(9) 0.162(6) Uani 0.5 1 d . U P A 4
H7B H 0.744195 0.267806 0.141272 0.194 Uiso 0.5 1 calc R U P A 4
C9B C 0.8498(7) 0.3706(12) 0.2232(7) 0.267(6) Uani 1 1 d . U . A 4
H9B H 0.887258 0.375010 0.235849 0.320 Uiso 1 1 calc R U . A 4
C10B C 0.8267(9) 0.4155(13) 0.2484(8) 0.153(6) Uani 0.5 1 d . U P A 4
H10B H 0.848932 0.448302 0.277983 0.184 Uiso 0.5 1 calc R U P A 4
C16B C 0.8164(13) 0.2194(14) 0.1166(10) 0.210(9) Uani 0.5 1 d . U P B 4
H16B H 0.779426 0.213652 0.105800 0.252 Uiso 0.5 1 calc R U P B 4
C15B C 0.8414(10) 0.1674(13) 0.0889(9) 0.161(7) Uani 0.5 1 d . U P B 4
H15B H 0.821199 0.129749 0.061988 0.194 Uiso 0.5 1 calc R U P B 4
C13B C 0.9243(11) 0.2368(13) 0.1493(9) 0.201(8) Uani 0.5 1 d . U P B 4
H13B H 0.961626 0.242285 0.161668 0.241 Uiso 0.5 1 calc R U P B 4
C12B C 0.9000(12) 0.2801(14) 0.1706(9) 0.205(9) Uani 0.5 1 d . U P B 4
H12B H 0.920178 0.318050 0.197270 0.246 Uiso 0.5 1 calc R U P B 4
C21B C 0.8263(8) 0.4157(12) 0.5805(7) 0.139(5) Uani 0.5 1 d . U P C 4
H21B H 0.848789 0.448442 0.573426 0.166 Uiso 0.5 1 calc R U P C 4
C22B C 0.8489(8) 0.3765(13) 0.6280(7) 0.155(6) Uani 0.5 1 d . U P C 4
H22B H 0.884945 0.387777 0.654683 0.187 Uiso 0.5 1 calc R U P C 4
C24B C 0.7662(9) 0.3052(13) 0.5985(8) 0.163(6) Uani 0.5 1 d . U P C 4
H24B H 0.745513 0.265551 0.602921 0.195 Uiso 0.5 1 calc R U P C 4
C25B C 0.7435(8) 0.3523(11) 0.5510(7) 0.147(6) Uani 0.5 1 d . U P C 4
H25B H 0.707013 0.343071 0.524642 0.176 Uiso 0.5 1 calc R U P C 4
C27B C 0.9069(10) 0.2775(12) 0.7325(8) 0.199(8) Uani 0.5 1 d D U P D 4
H27B H 0.929079 0.312454 0.726619 0.239 Uiso 0.5 1 calc R U P D 4
C28B C 0.9258(9) 0.2331(11) 0.7772(8) 0.190(8) Uani 0.5 1 d D U P D 4
H28B H 0.962708 0.237999 0.803548 0.228 Uiso 0.5 1 calc R U P D 4
C30B C 0.8431(7) 0.1714(10) 0.7519(6) 0.167(7) Uani 0.5 1 d D U P D 4
H30B H 0.821521 0.135479 0.757984 0.201 Uiso 0.5 1 calc R U P D 4
C31B C 0.8198(10) 0.2174(11) 0.7033(8) 0.203(9) Uani 0.5 1 d D U P D 4
H31B H 0.782592 0.210737 0.678262 0.244 Uiso 0.5 1 calc R U P D 4
C40B C 0.4206(8) 0.4172(12) 0.1746(8) 0.156(6) Uani 0.5 1 d . U P E 5
H40B H 0.427527 0.451400 0.152791 0.187 Uiso 0.5 1 calc R U P E 5
C39B C 0.3699(9) 0.3730(13) 0.1499(8) 0.167(7) Uani 0.5 1 d . U P E 5
H39B H 0.343456 0.381964 0.113448 0.200 Uiso 0.5 1 calc R U P E 5
C37B C 0.4017(9) 0.3048(12) 0.2337(9) 0.160(6) Uani 0.5 1 d . U P E 5
H37B H 0.397632 0.265497 0.254733 0.192 Uiso 0.5 1 calc R U P E 5
C36B C 0.4493(7) 0.3514(12) 0.2559(8) 0.144(6) Uani 0.5 1 d . U P E 5
H36B H 0.476249 0.340584 0.291883 0.173 Uiso 0.5 1 calc R U P E 5
C46B C 0.2716(10) 0.2686(14) 0.0917(9) 0.195(8) Uani 0.5 1 d . U P F 5
H46B H 0.281920 0.296006 0.069565 0.234 Uiso 0.5 1 calc R U P F 5
C45B C 0.2277(9) 0.2298(15) 0.0704(9) 0.187(8) Uani 0.5 1 d . U P F 5
H45B H 0.203505 0.231526 0.032744 0.225 Uiso 0.5 1 calc R U P F 5
C43B C 0.2478(8) 0.1684(13) 0.1547(9) 0.161(7) Uani 0.5 1 d . U P F 5
H43B H 0.241397 0.127925 0.173517 0.193 Uiso 0.5 1 calc R U P F 5
C42B C 0.2995(11) 0.2215(16) 0.1834(12) 0.205(9) Uani 0.5 1 d . U P F 5
H42B H 0.323560 0.217688 0.221005 0.246 Uiso 0.5 1 calc R U P F 5
Zr1X Zr 0.96399(7) 0.10575(10) 0.03597(6) 0.0683(6) Uani 0.3333 1 d D U P G 1
Zr2X Zr 0.91322(10) 0.000000 -0.08703(9) 0.0411(5) Uani 0.3333 2 d DS TU P G 1
O1X O 0.9566(8) 0.0920(12) 0.1096(7) 0.127(6) Uiso 0.3333 1 d . U P G 1
O2X O 0.8859(8) 0.1324(11) 0.0173(8) 0.136(6) Uiso 0.3333 1 d . U P G 1
O3X O 0.9198(8) 0.0699(9) 0.8393(5) 0.098(5) Uiso 0.3333 1 d . U P H 1
O4X O 0.9627(12) 0.174(2) 0.8881(12) 0.282(13) Uiso 0.3333 1 d . U P H 1
O5X O 0.1575(4) 0.0798(5) 0.0992(4) 0.050(2) Uiso 0.3333 1 d . U P I 1
O6X O 0.1238(6) 0.1527(9) 0.0229(7) 0.108(4) Uiso 0.3333 1 d . U P I 1
O7X O 0.9665(6) 0.2339(9) 0.0348(6) 0.129(5) Uiso 0.3333 1 d . U P G 1
O8X O 0.925(2) 0.000000 -0.0054(8) 0.166(4) Uiso 0.3333 2 d DS U P G 1
O9X O 1.0060(5) 0.000000 0.0856(6) 0.166(4) Uiso 1 2 d DS U P G 1
O10X O 0.9551(5) 0.1082(8) -0.0456(5) 0.083(2) Uiso 0.3333 1 d D U P G 1
Zr1Y Zr 0.96391(7) 0.10558(10) -0.07226(8) 0.0700(6) Uani 0.3333 1 d D U P G 2
Zr2Y Zr 0.91294(9) 0.000000 -0.00010(9) 0.0415(5) Uani 0.3333 2 d DS TU P G 2
O1Y O 0.9861(8) 0.1397(10) 0.8757(6) 0.114(5) Uiso 0.3333 1 d . U P H 2
O2Y O 0.8966(5) 0.0853(8) 0.8443(5) 0.072(3) Uiso 0.3333 1 d . U P H 2
O3Y O 0.1599(4) 0.0745(7) 0.0650(6) 0.066(3) Uiso 0.3333 1 d . U P I 2
O4Y O 0.1218(9) 0.1622(13) 0.0949(8) 0.158(7) Uiso 0.3333 1 d . U P I 2
O5Y O 0.8973(4) 0.0804(6) 0.0556(4) 0.059(2) Uiso 0.3333 1 d . U P G 2
O6Y O 0.9740(9) 0.1546(10) 0.0970(7) 0.131(5) Uiso 0.3333 1 d . U P G 2
O7Y O 0.9673(7) 0.2349(10) -0.0667(7) 0.138(5) Uiso 0.3333 1 d . U P G 2
O8Y O 0.9922(7) 0.000000 0.0603(8) 0.166(4) Uiso 0.3333 2 d DS U P G 2
O9Y O 0.9105(15) 0.000000 -0.0861(13) 0.166(4) Uiso 0.3333 2 d DS U P G 2
O10Y O 0.9560(5) 0.1063(7) -0.0002(6) 0.083(2) Uiso 0.3333 1 d D U P G 2
Zr1Z Zr 0.92795(8) 0.10595(10) -0.03591(7) 0.0700(6) Uani 0.3333 1 d D U P G 3
Zr2Z Zr 0.99915(11) 0.000000 0.08711(11) 0.0492(6) Uani 0.3333 2 d DS TU P G 3
O1Z O 0.1343(11) 0.1247(16) 0.1135(10) 0.080(7) Uiso 0.1667 1 d . U P I 3
O2Z O 0.1515(10) 0.0971(15) 0.0418(10) 0.068(6) Uiso 0.1667 1 d . U P I 3
O3Z O 0.9164(13) 0.1708(18) 0.0351(12) 0.230(10) Uiso 0.3333 1 d . U P G 3
O4Z O 0.9316(7) 0.0716(8) 0.0916(7) 0.086(4) Uiso 0.3333 1 d . U P G 3
O5Z O 0.9481(5) 0.0854(8) 0.8435(4) 0.077(3) Uiso 0.3333 1 d . U P H 3
O6Z O 0.8956(6) 0.1474(8) 0.8742(5) 0.105(4) Uiso 0.3333 1 d . U P H 3
O7Z O 0.9305(7) 0.2325(10) -0.0338(6) 0.135(5) Uiso 0.3333 1 d . U P G 3
O8Z O 0.9322(15) 0.000000 -0.0701(15) 0.166(4) Uiso 0.3333 2 d DS U P G 3
O9Z O 0.924(3) 0.000000 0.0072(8) 0.166(4) Uiso 0.3333 2 d DS U P G 3
O10Z O 1.0012(6) 0.1070(7) 0.0456(5) 0.083(2) Uiso 0.3333 1 d D U P G 3

loop_
_atom_site_aniso_label
_atom_site_aniso_U_11
_atom_site_aniso_U_22
_atom_site_aniso_U_33
_atom_site_aniso_U_23
_atom_site_aniso_U_13
_atom_site_aniso_U_12
C1 0.062(3) 0.062(3) 0.067(3) 0.001(2) 0.027(3) 0.005(2)
C2 0.061(3) 0.070(3) 0.065(3) 0.002(2) 0.032(3) -0.002(2)
C3 0.086(4) 0.076(3) 0.081(4) -0.004(3) 0.042(3) 0.000(3)
C4 0.090(4) 0.106(4) 0.099(4) -0.002(3) 0.061(4) -0.004(3)
C5 0.123(6) 0.113(5) 0.126(6) -0.005(4) 0.085(5) 0.008(5)
C6 0.154(11) 0.169(12) 0.151(11) 0.005(10) 0.102(9) 0.038(10)
C7 0.167(12) 0.168(12) 0.157(11) -0.015(10) 0.108(9) 0.032(10)
C8 0.202(9) 0.181(8) 0.188(8) -0.037(7) 0.138(8) 0.009(7)
C9 0.200(13) 0.124(11) 0.193(12) 0.003(11) 0.107(11) 0.027(10)
C10 0.165(12) 0.147(12) 0.162(11) 0.011(10) 0.116(9) 0.031(10)
C11 0.186(9) 0.195(9) 0.202(9) -0.006(8) 0.130(8) 0.020(8)
C12 0.238(14) 0.208(15) 0.197(13) 0.008(12) 0.143(11) 0.024(12)
C13 0.212(13) 0.165(12) 0.149(10) 0.011(10) 0.136(10) 0.057(10)
C14 0.195(9) 0.152(8) 0.196(9) -0.006(7) 0.114(8) 0.005(7)
C15 0.199(13) 0.213(14) 0.172(13) -0.005(11) 0.117(10) 0.070(12)
C16 0.236(14) 0.204(14) 0.164(12) -0.009(11) 0.120(11) 0.069(12)
C17 0.065(3) 0.067(3) 0.064(3) -0.003(2) 0.034(2) 0.002(2)
C18 0.086(4) 0.079(3) 0.073(4) 0.005(3) 0.041(3) 0.007(3)
C19 0.099(4) 0.104(4) 0.071(3) 0.008(3) 0.039(3) 0.004(3)
C20 0.117(6) 0.116(5) 0.077(4) 0.010(4) 0.037(4) 0.012(4)
C21 0.155(11) 0.140(11) 0.106(9) 0.019(9) 0.057(8) 0.039(10)
C22 0.183(12) 0.143(11) 0.139(11) 0.040(10) 0.078(10) 0.042(10)
C23 0.196(9) 0.164(8) 0.111(6) 0.033(6) 0.062(6) 0.019(7)
C24 0.166(12) 0.159(11) 0.108(9) 0.024(9) 0.064(9) 0.043(10)
C25 0.160(11) 0.146(11) 0.105(9) 0.039(9) 0.054(8) 0.042(9)
C26 0.197(9) 0.179(8) 0.135(7) 0.032(7) 0.068(6) 0.011(7)
C27 0.228(14) 0.181(13) 0.152(12) 0.042(11) 0.074(11) 0.048(12)
C28 0.222(13) 0.165(12) 0.081(9) 0.046(9) 0.082(9) 0.058(11)
C29 0.187(8) 0.137(7) 0.138(7) 0.028(6) 0.063(6) 0.016(6)
C30 0.205(13) 0.194(14) 0.112(11) 0.058(10) 0.045(10) 0.058(11)
C31 0.217(13) 0.192(14) 0.161(12) 0.037(11) 0.090(10) 0.065(12)
C40 0.102(10) 0.140(11) 0.163(12) -0.033(10) 0.046(9) -0.019(9)
C39 0.139(12) 0.134(11) 0.177(12) -0.037(10) 0.078(10) -0.034(10)
C37 0.104(10) 0.187(12) 0.176(12) -0.033(11) 0.075(9) -0.033(10)
C36 0.107(10) 0.158(11) 0.145(11) -0.053(9) 0.053(9) -0.045(9)
C46 0.178(14) 0.204(14) 0.219(15) -0.029(12) 0.097(11) -0.035(12)
C45 0.124(12) 0.177(13) 0.205(13) -0.032(11) 0.093(10) -0.044(10)
C43 0.110(11) 0.207(14) 0.198(12) -0.074(11) 0.060(9) -0.062(11)
C42 0.166(13) 0.204(14) 0.221(13) -0.063(12) 0.091(11) -0.065(12)
C32 0.077(4) 0.070(3) 0.065(3) 0.002(2) 0.041(3) 0.005(3)
C33 0.083(4) 0.079(4) 0.086(4) -0.012(3) 0.042(3) -0.013(3)
C34 0.065(4) 0.102(4) 0.095(4) 0.001(3) 0.032(3) 0.003(3)
C35 0.079(5) 0.110(5) 0.112(5) -0.005(4) 0.041(4) -0.008(4)
C38 0.113(7) 0.171(8) 0.196(9) -0.022(7) 0.063(6) -0.046(6)
C41 0.160(8) 0.192(9) 0.201(9) -0.031(8) 0.082(7) -0.043(8)
C44 0.149(8) 0.145(7) 0.194(9) -0.015(7) 0.052(7) -0.016(7)
C6B 0.148(11) 0.158(12) 0.159(11) -0.032(10) 0.107(9) -0.013(10)
C7B 0.164(12) 0.161(12) 0.181(12) -0.065(10) 0.102(10) 0.005(10)
C9B 0.234(12) 0.295(13) 0.285(12) -0.022(11) 0.139(10) 0.032(10)
C10B 0.156(11) 0.179(12) 0.175(11) -0.055(10) 0.121(9) 0.020(10)
C16B 0.224(14) 0.207(15) 0.221(15) -0.012(12) 0.128(11) 0.005(12)
C15B 0.150(12) 0.180(14) 0.198(13) -0.019(11) 0.119(10) 0.016(11)
C13B 0.228(14) 0.215(14) 0.216(13) -0.075(12) 0.154(11) -0.026(12)
C12B 0.207(14) 0.220(15) 0.225(14) -0.063(12) 0.137(11) 0.008(12)
C21B 0.142(11) 0.156(11) 0.104(9) 0.038(9) 0.052(8) -0.007(9)
C22B 0.159(12) 0.164(12) 0.103(10) 0.035(10) 0.035(9) -0.013(10)
C24B 0.167(12) 0.155(12) 0.145(11) 0.052(10) 0.062(9) -0.004(10)
C25B 0.165(12) 0.144(11) 0.094(9) 0.034(9) 0.036(8) -0.024(10)
C27B 0.190(13) 0.177(13) 0.174(13) 0.056(11) 0.050(10) -0.030(11)
C28B 0.221(14) 0.190(13) 0.125(11) 0.049(10) 0.062(10) -0.044(11)
C30B 0.182(12) 0.147(12) 0.091(10) 0.058(9) 0.007(8) -0.018(10)
C31B 0.207(14) 0.187(14) 0.155(12) 0.041(11) 0.046(10) -0.032(12)
C40B 0.122(11) 0.169(12) 0.152(11) 0.008(10) 0.049(9) -0.062(9)
C39B 0.142(12) 0.167(12) 0.153(12) 0.005(10) 0.046(9) -0.043(11)
C37B 0.141(12) 0.145(11) 0.171(12) 0.007(10) 0.060(9) -0.043(10)
C36B 0.103(10) 0.144(11) 0.148(11) 0.022(10) 0.035(8) -0.030(9)
C46B 0.168(13) 0.200(13) 0.170(12) 0.027(11) 0.049(10) -0.094(11)
C45B 0.140(12) 0.199(13) 0.180(12) 0.034(11) 0.049(10) -0.076(11)
C43B 0.114(11) 0.149(12) 0.162(12) -0.009(11) 0.026(9) -0.061(10)
C42B 0.163(13) 0.193(14) 0.205(14) 0.008(12) 0.051(11) -0.042(12)
Zr1X 0.0495(11) 0.0829(12) 0.0463(9) -0.0171(8) 0.0043(8) 0.0156(8)
Zr2X 0.0401(12) 0.0419(10) 0.0399(11) 0.000 0.0191(9) 0.000
Zr1Y 0.0468(10) 0.0861(12) 0.0951(14) 0.0337(10) 0.0490(10) 0.0167(8)
Zr2Y 0.0386(12) 0.0435(10) 0.0462(10) 0.000 0.0240(9) 0.000
Zr1Z 0.0952(15) 0.0849(12) 0.0469(9) 0.0189(8) 0.0482(9) 0.0328(10)
Zr2Z 0.0522(13) 0.0535(12) 0.0428(10) 0.000 0.0245(9) 0.000

loop_
_atom_type_symbol
_atom_type_description
_atom_type_scat_dispersion_real
_atom_type_scat_dispersion_imag
_atom_type_scat_source
C C 0.0033 0.0016 'International Tables Vol C Tables 4.2.6.8 and 6.1.1.4'
O O 0.0106 0.0060 'International Tables Vol C Tables 4.2.6.8 and 6.1.1.4'
Zr Zr -2.9673 0.5597 'International Tables Vol C Tables 4.2.6.8 and 6.1.1.4'
H H 0.0000 0.0000 'International Tables Vol C Tables 4.2.6.8 and 6.1.1.4'

loop_
_geom_angle_atom_site_label_1
_geom_angle_atom_site_label_2
_geom_angle_atom_site_label_3
_geom_angle
_geom_angle_site_symmetry_1
_geom_angle_site_symmetry_3
C32 C1 C17 106.9(4) . .
C32 C1 C2 106.5(4) . .
C17 C1 C2 105.5(4) . .
C2 C2 C3 120.6(3) 4_565 .
C2 C2 C1 112.8(3) 4_565 .
C3 C2 C1 126.6(5) . .
C2 C3 C4 121.0(6) . .
C3 C4 C4 118.4(4) . 4_565
C3 C4 C5 119.9(6) . .
C4 C4 C5 121.8(4) 4_565 .
C6B C5 C10B 115.2(12) . .
C10 C5 C6 114.8(12) . .
C10 C5 C4 122.3(11) . .
C6B C5 C4 122.3(10) . .
C10B C5 C4 122.1(10) . .
C6 C5 C4 122.2(10) . .
C7 C6 C5 126.8(17) . .
C6 C7 C8 114.3(17) . .
C7B C8 C9B 116.3(13) . .
C9 C8 C7 118.9(15) . .
C7B C8 C11 124.2(15) . .
C9 C8 C11 120.7(15) . .
C9B C8 C11 118.8(14) . .
C7 C8 C11 120.2(12) . .
C8 C9 C10 121.5(18) . .
C5 C10 C9 122.8(18) . .
C16B C11 C12B 121(2) . .
C12 C11 C16 121.0(18) . .
C16B C11 C8 117(2) . .
C12 C11 C8 119.4(17) . .
C12B C11 C8 121.3(17) . .
C16 C11 C8 119.4(14) . .
C11 C12 C13 117(2) . .
C14 C13 C12 116.1(19) . .
C13 C14 C15 129.1(17) . .
C15B C14 C13B 124.5(19) . .
C15B C14 C47 116.2(15) . .
C13 C14 C47 113.9(13) . .
C15 C14 C47 116.8(13) . .
C13B C14 C47 119.1(15) . .
C16 C15 C14 114(2) . .
C15 C16 C11 123(2) . .
C17 C17 C18 120.8(3) 4_565 .
C17 C17 C1 112.6(3) 4_565 .
C18 C17 C1 126.7(5) . .
C17 C18 C19 120.3(5) . .
C18 C19 C19 119.0(3) . 4_565
C18 C19 C20 118.4(6) . .
C19 C19 C20 122.6(4) 4_565 .
C25B C20 C21B 113.5(11) . .
C21 C20 C25 114.9(11) . .
C21 C20 C19 123.0(10) . .
C25B C20 C19 122.9(10) . .
C21B C20 C19 123.3(10) . .
C25 C20 C19 121.8(9) . .
C20 C21 C22 123.9(17) . .
C23 C22 C21 121.0(17) . .
C24B C23 C22B 117.5(13) . .
C22 C23 C24 119.5(13) . .
C22 C23 C26 121.3(13) . .
C24B C23 C26 119.8(13) . .
C22B C23 C26 122.6(13) . .
C24 C23 C26 119.1(12) . .
C25 C24 C23 117.2(16) . .
C24 C25 C20 122.9(16) . .
C31B C26 C27B 117.8(16) . .
C27 C26 C31 121.5(15) . .
C31B C26 C23 123.4(14) . .
C27 C26 C23 121.0(14) . .
C27B C26 C23 118.8(12) . .
C31 C26 C23 117.5(12) . .
C26 C27 C28 117(2) . .
C29 C28 C27 125.2(19) . .
C28 C29 C30 117.2(15) . .
C30B C29 C28B 119.1(15) . .
C28 C29 C48 121.9(12) . .
C30B C29 C48 120.8(12) . .
C30 C29 C48 120.8(12) . .
C28B C29 C48 120.1(12) . .
C31 C30 C29 128(2) . .
C30 C31 C26 110.9(19) . .
C35 C40 C39 122.0(17) . .
C38 C39 C40 121.7(17) . .
C36 C37 C38 120.8(17) . .
C37 C36 C35 122.4(16) . .
C41 C46 C45 126(3) . .
C44 C45 C46 111(2) . .
C42 C43 C44 114(2) . .
C43 C42 C41 120(2) . .
C33 C32 C32 119.0(3) . 4_565
C33 C32 C1 129.0(5) . .
C32 C32 C1 112.0(3) 4_565 .
C32 C33 C34 121.9(6) . .
C33 C34 C34 119.0(3) . 4_565
C33 C34 C35 118.2(6) . .
C34 C34 C35 122.8(4) 4_565 .
C36B C35 C40B 113.9(12) . .
C40 C35 C36 114.8(12) . .
C36B C35 C34 123.7(10) . .
C40 C35 C34 122.5(10) . .
C40B C35 C34 122.1(9) . .
C36 C35 C34 122.2(9) . .
C39B C38 C37B 118.3(14) . .
C39 C38 C37 117.2(13) . .
C39 C38 C41 121.8(15) . .
C39B C38 C41 119.0(14) . .
C37B C38 C41 122.6(14) . .
C37 C38 C41 120.9(14) . .
C46 C41 C38 120.2(19) . .
C42B C41 C38 118.6(17) . .
C46 C41 C42 118(2) . .
C38 C41 C42 120.6(15) . .
C42B C41 C46B 119.1(17) . .
C38 C41 C46B 121.1(14) . .
C43B C44 C45B 124.8(17) . .
C45 C44 C43 127.2(16) . .
C43B C44 C49 115.0(14) . .
C45 C44 C49 116.9(14) . .
C45B C44 C49 119.4(12) . .
C43 C44 C49 114.1(13) . .
O4Z C47 O3Z 132.3(17) . .
O5Y C47 O6Y 133.9(12) . .
O1X C47 O2X 136.7(14) . .
O4Z C47 C14 121.3(12) . .
O5Y C47 C14 116.4(11) . .
O1X C47 C14 114.5(12) . .
O3Z C47 C14 106.2(14) . .
O6Y C47 C14 109.7(10) . .
O2X C47 C14 108.7(10) . .
O1X C47 Zr1X 76.8(11) . .
O2X C47 Zr1X 64.5(8) . .
C14 C47 Zr1X 154.8(7) . .
O5Z C48 O6Z 133.6(12) . .
O3X C48 O4X 123.2(17) . .
O3X C48 C29 119.7(11) . .
O2Y C48 C29 116.5(10) . .
O5Z C48 C29 114.8(10) . .
O6Z C48 C29 110.9(8) . .
O4X C48 C29 112.6(13) . .
O2Y C48 O1Y 129.2(12) . .
C29 C48 O1Y 112.2(9) . .
O3X C48 Zr1Y 82.2(9) . 1_556
O4X C48 Zr1Y 47.5(12) . 1_556
C29 C48 Zr1Y 158.0(6) . 1_556
O3Y C49 O4Y 132.0(14) . .
O2Z C49 O1Z 135.5(17) . .
O5X C49 O6X 131.8(11) . .
O3Y C49 C44 117.0(10) . .
O5X C49 C44 118.3(9) . .
O2Z C49 C44 111.4(14) . .
O4Y C49 C44 108.5(11) . .
O1Z C49 C44 112.5(12) . .
O6X C49 C44 108.4(9) . .
O5X C49 Zr1Z 80.8(7) . 2_655
O6X C49 Zr1Z 58.3(6) . 2_655
C44 C49 Zr1Z 156.7(7) . 2_655
C5 C6B C7B 125.5(17) . .
C8 C7B C6B 120.1(18) . .
C10B C9B C8 121.7(16) . .
C5 C10B C9B 120.2(17) . .
C11 C16B C15B 121(3) . .
C14 C15B C16B 114(2) . .
C12B C13B C14 118(2) . .
C13B C12B C11 121(2) . .
C22B C21B C20 123.6(16) . .
C21B C22B C23 121.4(17) . .
C23 C24B C25B 118.5(17) . .
C20 C25B C24B 124.8(16) . .
C28B C27B C26 114.9(19) . .
C27B C28B C29 124(2) . .
C29 C30B C31B 119.8(18) . .
C26 C31B C30B 124(2) . .
C35 C40B C39B 122.6(16) . .
C38 C39B C40B 119.5(17) . .
C38 C37B C36B 119.4(17) . .
C35 C36B C37B 125.7(16) . .
C45B C46B C41 120(2) . .
C46B C45B C44 118(2) . .
C44 C43B C42B 117(2) . .
C41 C42B C43B 118(2) . .
O2X Zr1X O8X 80.8(18) . .
O2X Zr1X O7X 79.5(7) . .
O8X Zr1X O7X 147.6(9) . .
O2X Zr1X O10X 164.6(7) . 2_755
O8X Zr1X O10X 108.5(17) . 2_755
O7X Zr1X O10X 86.6(6) . 2_755
O2X Zr1X C47 42.0(6) . .
O8X Zr1X C47 98.4(16) . .
O7X Zr1X C47 83.6(5) . .
O10X Zr1X C47 143.1(5) 2_755 .
O2X Zr1X O10X 100.6(7) . .
O8X Zr1X O10X 71.5(9) . .
O7X Zr1X O10X 87.2(5) . .
O10X Zr1X O10X 71.9(5) 2_755 .
C47 Zr1X O10X 142.6(4) . .
O2X Zr1X O9X 120.5(7) . .
O8X Zr1X O9X 69.0(9) . .
O7X Zr1X O9X 143.4(5) . .
O10X Zr1X O9X 74.8(5) 2_755 .
C47 Zr1X O9X 92.6(5) . .
O10X Zr1X O9X 115.2(5) . .
O2X Zr1X O1X 70.6(7) . .
O8X Zr1X O1X 99.3(12) . .
O7X Zr1X O1X 98.0(7) . .
O10X Zr1X O1X 118.4(6) 2_755 .
C47 Zr1X O1X 29.7(5) . .
O10X Zr1X O1X 168.5(6) . .
O9X Zr1X O1X 65.8(6) . .
O2X Zr1X O6X 27.8(5) . 2_655
O8X Zr1X O6X 79.1(14) . 2_655
O7X Zr1X O6X 71.5(6) . 2_655
O10X Zr1X O6X 139.8(5) 2_755 2_655
C47 Zr1X O6X 68.9(4) . 2_655
O10X Zr1X O6X 73.8(5) . 2_655
O9X Zr1X O6X 140.3(5) . 2_655
O1X Zr1X O6X 98.1(6) . 2_655
O2X Zr1X O4X 117.6(10) . 2_756
O8X Zr1X O4X 151.1(13) . 2_756
O7X Zr1X O4X 61.2(10) . 2_756
O10X Zr1X O4X 59.6(9) 2_755 2_756
C47 Zr1X O4X 84.7(9) . 2_756
O10X Zr1X O4X 121.7(10) . 2_756
O9X Zr1X O4X 82.2(10) . 2_756
O1X Zr1X O4X 69.6(11) . 2_756
O6X Zr1X O4X 127.9(10) 2_655 2_756
O2X Zr1X Zr2X 159.4(6) . 2_755
O8X Zr1X Zr2X 86.6(15) . 2_755
O7X Zr1X Zr2X 118.6(4) . 2_755
O10X Zr1X Zr2X 36.0(3) 2_755 2_755
C47 Zr1X Zr2X 125.4(3) . 2_755
O10X Zr1X Zr2X 90.6(4) . 2_755
O9X Zr1X Zr2X 39.0(3) . 2_755
O1X Zr1X Zr2X 95.7(5) . 2_755
O6X Zr1X Zr2X 161.5(4) 2_655 2_755
O4X Zr1X Zr2X 68.8(9) 2_756 2_755
O2X Zr1X Zr2X 90.2(6) . .
O8X Zr1X Zr2X 35.4(8) . .
O7X Zr1X Zr2X 119.4(4) . .
O10X Zr1X Zr2X 90.9(4) 2_755 .
C47 Zr1X Zr2X 124.7(3) . .
O10X Zr1X Zr2X 36.1(3) . .
O9X Zr1X Zr2X 92.6(3) . .
O1X Zr1X Zr2X 134.2(6) . .
O6X Zr1X Zr2X 72.6(4) 2_655 .
O4X Zr1X Zr2X 150.4(9) 2_756 .
Zr2X Zr1X Zr2X 88.90(7) 2_755 .
O10X Zr2X O10X 114.1(7) . 4
O10X Zr2X O8X 71.0(9) . .
O10X Zr2X O8X 71.0(9) 4 .
O10X Zr2X O9X 73.6(4) . 3_755
O10X Zr2X O9X 73.6(4) 4 3_755
O8X Zr2X O9X 111.8(17) . 3_755
O10X Zr2X O5X 140.7(5) . 3_655
O10X Zr2X O5X 77.8(4) 4 3_655
O8X Zr2X O5X 79.1(14) . 3_655
O9X Zr2X O5X 143.2(3) 3_755 3_655
O10X Zr2X O5X 77.8(4) . 2_655
O10X Zr2X O5X 140.7(5) 4 2_655
O8X Zr2X O5X 79.1(14) . 2_655
O9X Zr2X O5X 143.2(3) 3_755 2_655
O5X Zr2X O5X 71.8(5) 3_655 2_655
O10X Zr2X O3X 127.0(6) . 4_554
O10X Zr2X O3X 78.9(5) 4 4_554
O8X Zr2X O3X 149.7(7) . 4_554
O9X Zr2X O3X 61.0(5) 3_755 4_554
O5X Zr2X O3X 91.4(5) 3_655 4_554
O5X Zr2X O3X 125.4(5) 2_655 4_554
O10X Zr2X O3X 78.9(5) . 1_554
O10X Zr2X O3X 127.0(6) 4 1_554
O8X Zr2X O3X 149.7(7) . 1_554
O9X Zr2X O3X 61.0(5) 3_755 1_554
O5X Zr2X O3X 125.4(5) 3_655 1_554
O5X Zr2X O3X 91.4(5) 2_655 1_554
O3X Zr2X O3X 56.5(7) 4_554 1_554
O10X Zr2X Zr1X 92.4(4) . 3_755
O10X Zr2X Zr1X 36.0(4) 4 3_755
O8X Zr2X Zr1X 88.5(14) . 3_755
O9X Zr2X Zr1X 37.9(2) 3_755 3_755
O5X Zr2X Zr1X 112.1(2) 3_655 3_755
O5X Zr2X Zr1X 166.2(3) 2_655 3_755
O3X Zr2X Zr1X 68.3(4) 4_554 3_755
O3X Zr2X Zr1X 96.4(5) 1_554 3_755
O10X Zr2X Zr1X 36.0(4) . 2_755
O10X Zr2X Zr1X 92.4(4) 4 2_755
O8X Zr2X Zr1X 88.5(14) . 2_755
O9X Zr2X Zr1X 37.9(2) 3_755 2_755
O5X Zr2X Zr1X 166.2(3) 3_655 2_755
O5X Zr2X Zr1X 112.1(2) 2_655 2_755
O3X Zr2X Zr1X 96.4(5) 4_554 2_755
O3X Zr2X Zr1X 68.3(4) 1_554 2_755
Zr1X Zr2X Zr1X 61.00(7) 3_755 2_755
O10X Zr2X Zr1X 36.6(4) . .
O10X Zr2X Zr1X 92.7(4) 4 .
O8X Zr2X Zr1X 34.4(7) . .
O9X Zr2X Zr1X 94.3(3) 3_755 .
O5X Zr2X Zr1X 109.8(3) 3_655 .
O5X Zr2X Zr1X 75.2(2) 2_655 .
O3X Zr2X Zr1X 155.2(5) 4_554 .
O3X Zr2X Zr1X 115.4(4) 1_554 .
Zr1X Zr2X Zr1X 91.10(7) 3_755 .
Zr1X Zr2X Zr1X 60.36(7) 2_755 .
O10X Zr2X Zr1X 92.7(4) . 4
O10X Zr2X Zr1X 36.6(4) 4 4
O8X Zr2X Zr1X 34.4(7) . 4
O9X Zr2X Zr1X 94.3(3) 3_755 4
O5X Zr2X Zr1X 75.2(2) 3_655 4
O5X Zr2X Zr1X 109.8(3) 2_655 4
O3X Zr2X Zr1X 115.4(4) 4_554 4
O3X Zr2X Zr1X 155.2(5) 1_554 4
Zr1X Zr2X Zr1X 60.36(7) 3_755 4
Zr1X Zr2X Zr1X 91.10(7) 2_755 4
Zr1X Zr2X Zr1X 60.81(7) . 4
C47 O1X Zr1X 73.4(10) . .
O6X O2X C47 156(2) 2_655 .
O6X O2X Zr1X 90.8(15) 2_655 .
C47 O2X Zr1X 73.5(8) . .
C48 O3X Zr2X 115.9(13) . 1_556
C48 O4X Zr1X 120.8(19) . 2_756
C49 O5X Zr2X 131.3(8) . 3_655
O2X O6X C49 137.5(19) 2_655 .
O2X O6X Zr1X 61.5(12) 2_655 2_655
C49 O6X Zr1X 125.5(9) . 2_655
Zr1X O8X Zr1X 114.5(18) . 4
Zr1X O8X Zr2X 110.2(15) . .
Zr1X O8X Zr2X 110.2(15) 4 .
Zr1X O9X Zr1X 107.3(5) 4 .
Zr1X O9X Zr2X 103.2(5) 4 2_755
Zr1X O9X Zr2X 103.2(5) . 2_755
Zr1X O10X Zr2X 108.0(6) 2_755 .
Zr1X O10X Zr1X 108.1(5) 2_755 .
Zr2X O10X Zr1X 107.3(6) . .
O1Y Zr1Y O10Y 159.1(6) 1_554 .
O8Y Zr1Y O10Y 100.7(7) 3_755 .
C48 Zr1Y O10Y 143.5(4) 1_554 .
C48 Zr1Y O10Y 143.5(4) 1_554 2_755
O1Y Zr1Y O7Y 75.1(7) 1_554 .
O8Y Zr1Y O7Y 146.5(6) 3_755 .
C48 Zr1Y O7Y 83.0(5) 1_554 .
O10Y Zr1Y O7Y 87.0(6) . .
O10Y Zr1Y O7Y 86.5(5) 2_755 .
C48 Zr1Y O2Y 27.6(3) 1_554 1_554
O1Y Zr1Y O9Y 123.0(8) 1_554 .
O8Y Zr1Y O9Y 69.4(7) 3_755 .
C48 Zr1Y O9Y 89.9(8) 1_554 .
O10Y Zr1Y O9Y 77.9(6) . .
O10Y Zr1Y O9Y 117.7(9) 2_755 .
O7Y Zr1Y O9Y 143.8(8) . .
O2Y Zr1Y O9Y 62.7(9) 1_554 .
C48 Zr1Y O6Y 71.2(5) 1_554 2_755
C48 Zr1Y O4Y 72.5(6) 1_554 2_655
C48 Zr1Y Zr2Y 126.0(3) 1_554 3_755
O1Y Zr1Y Zr2Y 165.1(5) 1_554 .
O8Y Zr1Y Zr2Y 81.9(6) 3_755 .
C48 Zr1Y Zr2Y 126.1(3) 1_554 .
O10Y Zr1Y Zr2Y 35.7(3) . .
O10Y Zr1Y Zr2Y 89.5(4) 2_755 .
O7Y Zr1Y Zr2Y 118.5(5) . .
O2Y Zr1Y Zr2Y 99.2(3) 1_554 .
O9Y Zr1Y Zr2Y 42.5(6) . .
O6Y Zr1Y Zr2Y 159.9(5) 2_755 .
O4Y Zr1Y Zr2Y 72.5(5) 2_655 .
Zr2Y Zr1Y Zr2Y 88.88(7) 3_755 .
O8Y Zr2Y O10Y 67.4(5) . .
O8Y Zr2Y O5Y 86.1(6) . .
O10Y Zr2Y O5Y 79.3(4) . .
O10Y Zr2Y O5Y 142.5(5) 4 .
O8Y Zr2Y O9Y 108.3(7) . .
O10Y Zr2Y O9Y 74.3(6) . .
O10Y Zr2Y O9Y 74.3(6) 4 .
O5Y Zr2Y O9Y 141.6(4) . .
O5Y Zr2Y O9Y 141.6(4) 4 .
O3Y Zr2Y O9Y 68.5(8) 3_655 .
O3Y Zr2Y O9Y 68.5(8) 2_655 .
O8Y Zr2Y Zr1Y 83.6(6) . .
O10Y Zr2Y Zr1Y 35.6(4) . .
O10Y Zr2Y Zr1Y 91.3(4) 4 .
O5Y Zr2Y Zr1Y 112.3(3) . .
O5Y Zr2Y Zr1Y 168.1(3) 4 .
O3Y Zr2Y Zr1Y 105.7(4) 3_655 .
O3Y Zr2Y Zr1Y 74.1(3) 2_655 .
O9Y Zr2Y Zr1Y 39.0(5) . .
Zr1Y Zr2Y Zr1Y 60.56(7) 2_755 .
Zr1Y Zr2Y Zr1Y 91.12(7) 3_755 .
Zr1Y Zr2Y Zr1Y 60.70(8) 4 .
O6Y O1Y C48 167(2) 2_756 .
C48 O1Y Zr1Y 73.7(8) . 1_556
C48 O2Y Zr1Y 74.1(8) . 1_556
C49 O3Y Zr2Y 127.4(10) . 3_655
C49 O4Y Zr1Y 123.4(12) . 2_655
C47 O5Y Zr2Y 129.7(10) . .
O1Y O6Y C47 139(2) 2_756 .
C47 O6Y Zr1Y 127.1(10) . 2_755
Zr1Y O9Y Zr2Y 98.5(10) . .
Zr1Y O9Y Zr2Y 98.5(10) 4 .
Zr1Y O10Y Zr2Y 108.7(6) . .
Zr1Y O10Y Zr2Y 108.5(6) 2_755 .
O1Z Zr1Z O8Z 81.3(12) 2_655 .
O1Z Zr1Z O7Z 82.8(9) 2_655 .
O8Z Zr1Z O7Z 150.3(10) . .
C49 Zr1Z O10Z 142.4(4) 2_655 2_755
C49 Zr1Z O2Z 29.5(6) 2_655 2_655
O1Z Zr1Z O10Z 169.2(9) 2_655 .
O8Z Zr1Z O10Z 104.7(10) . .
O7Z Zr1Z O10Z 87.8(5) . .
C49 Zr1Z O10Z 143.3(4) 2_655 .
O10Z Zr1Z O10Z 71.7(5) 2_755 .
O2Z Zr1Z O10Z 118.4(8) 2_655 .
O1Z Zr1Z O9Z 117.8(13) 2_655 .
O8Z Zr1Z O9Z 65.9(14) . .
O7Z Zr1Z O9Z 143.7(10) . .
C49 Zr1Z O9Z 95.1(17) 2_655 .
O10Z Zr1Z O9Z 113.1(18) 2_755 .
O2Z Zr1Z O9Z 69.1(19) 2_655 .
O10Z Zr1Z O9Z 73.1(10) . .
C49 Zr1Z O6Z 67.4(4) 2_655 1_554
O1Z Zr1Z O3Z 114.8(10) 2_655 .
O8Z Zr1Z O3Z 146.5(12) . .
O7Z Zr1Z O3Z 63.2(9) . .
C49 Zr1Z O3Z 79.0(8) 2_655 .
O10Z Zr1Z O3Z 128.0(8) 2_755 .
O2Z Zr1Z O3Z 62.4(10) 2_655 .
O10Z Zr1Z O3Z 65.0(8) . .
O9Z Zr1Z O3Z 80.7(13) . .
O6Z Zr1Z O3Z 128.4(8) 1_554 .
O1Z Zr1Z Zr2Z 154.8(8) 2_655 .
O8Z Zr1Z Zr2Z 83.5(9) . .
O7Z Zr1Z Zr2Z 119.0(4) . .
C49 Zr1Z Zr2Z 125.1(2) 2_655 .
O10Z Zr1Z Zr2Z 91.3(4) 2_755 .
O2Z Zr1Z Zr2Z 95.7(6) 2_655 .
O10Z Zr1Z Zr2Z 36.1(3) . .
O9Z Zr1Z Zr2Z 37.1(10) . .
O6Z Zr1Z Zr2Z 161.4(4) 1_554 .
O3Z Zr1Z Zr2Z 70.0(7) . .
C49 Zr1Z Zr1Z 170.2(2) 2_655 2_755
O10Z Zr2Z O10Z 112.4(7) 4 .
O10Z Zr2Z O9Z 73.6(10) 4 .
O10Z Zr2Z O9Z 73.6(10) . .
O10Z Zr2Z O4Z 135.1(6) 4 .
O10Z Zr2Z O4Z 81.1(5) . .
O9Z Zr2Z O4Z 69.7(15) . .
O8Z Zr2Z O4Z 147.8(4) 3_755 .
O5Z Zr2Z O4Z 118.8(5) 3_756 .
O5Z Zr2Z O4Z 80.0(6) 2_756 .
O4Z Zr2Z O4Z 62.7(7) 4 .
O10Z Zr2Z Zr1Z 92.3(4) 4 .
O10Z Zr2Z Zr1Z 36.7(4) . .
O9Z Zr2Z Zr1Z 37.0(9) . .
O8Z Zr2Z Zr1Z 85.1(8) 3_755 .
O5Z Zr2Z Zr1Z 167.3(3) 3_756 .
O5Z Zr2Z Zr1Z 109.7(3) 2_756 .
O4Z Zr2Z Zr1Z 103.8(4) 4 .
O4Z Zr2Z Zr1Z 73.2(4) . .
Zr1Z Zr2Z Zr1Z 60.96(7) 4 .
O6Z O1Z C49 151(3) 2_656 .
C49 O1Z Zr1Z 73.8(11) . 2_655
C49 O2Z Zr1Z 73.9(13) . 2_655
C47 O3Z Zr1Z 120.4(17) . .
C47 O4Z Zr2Z 128.0(12) . .
C48 O5Z Zr2Z 129.8(10) . 3_756
O1Z O6Z C48 144(2) 2_656 .
C48 O6Z Zr1Z 125.6(8) . 1_556
Zr1Z O9Z Zr1Z 108(2) 4 .
Zr1Z O9Z Zr2Z 106.0(19) 4 .
Zr1Z O9Z Zr2Z 106.0(19) . .
Zr1Z O10Z Zr2Z 109.9(6) 2_755 .
Zr1Z O10Z Zr1Z 108.3(5) 2_755 .
Zr2Z O10Z Zr1Z 107.3(6) . .

loop_
_geom_bond_atom_site_label_1
_geom_bond_atom_site_label_2
_geom_bond_distance
_geom_bond_site_symmetry_2
C1 C32 1.509(7) .
C1 C17 1.530(6) .
C1 C2 1.530(7) .
C2 C2 1.350(9) 4_565
C2 C3 1.377(7) .
C3 C4 1.406(7) .
C4 C4 1.417(12) 4_565
C4 C5 1.471(9) .
C5 C10 1.32(2) .
C5 C6B 1.364(19) .
C5 C10B 1.38(2) .
C5 C6 1.439(19) .
C6 C7 1.37(2) .
C7 C8 1.47(2) .
C8 C7B 1.33(2) .
C8 C9 1.36(2) .
C8 C9B 1.432(18) .
C8 C11 1.524(15) .
C9 C10 1.41(3) .
C11 C16B 1.27(3) .
C11 C12 1.30(3) .
C11 C12B 1.37(3) .
C11 C16 1.49(2) .
C12 C13 1.56(3) .
C13 C14 1.28(2) .
C14 C15B 1.24(2) .
C14 C15 1.43(2) .
C14 C13B 1.46(2) .
C14 C47 1.634(13) .
C15 C16 1.34(3) .
C17 C17 1.363(9) 4_565
C17 C18 1.374(6) .
C18 C19 1.400(7) .
C19 C19 1.412(12) 4_565
C19 C20 1.471(8) .
C20 C21 1.343(18) .
C20 C25B 1.357(18) .
C20 C21B 1.399(18) .
C20 C25 1.434(19) .
C21 C22 1.39(2) .
C22 C23 1.34(2) .
C23 C24B 1.38(2) .
C23 C22B 1.39(2) .
C23 C24 1.428(19) .
C23 C26 1.561(13) .
C24 C25 1.40(2) .
C26 C31B 1.26(2) .
C26 C27 1.34(2) .
C26 C27B 1.51(2) .
C26 C31 1.53(2) .
C27 C28 1.408(18) .
C28 C29 1.270(15) .
C29 C30B 1.279(15) .
C29 C30 1.370(17) .
C29 C28B 1.395(17) .
C29 C48 1.558(12) .
C30 C31 1.345(18) .
C40 C35 1.359(18) .
C40 C39 1.45(2) .
C39 C38 1.31(2) .
C37 C36 1.36(2) .
C37 C38 1.43(2) .
C36 C35 1.418(19) .
C46 C41 1.24(3) .
C46 C45 1.53(3) .
C45 C44 1.27(2) .
C43 C42 1.32(3) .
C43 C44 1.52(2) .
C42 C41 1.51(3) .
C32 C33 1.378(7) .
C32 C32 1.407(10) 4_565
C33 C34 1.381(7) .
C34 C34 1.404(12) 4_565
C34 C35 1.463(8) .
C35 C36B 1.352(18) .
C35 C40B 1.384(19) .
C38 C39B 1.37(2) .
C38 C37B 1.37(2) .
C38 C41 1.497(14) .
C41 C42B 1.28(3) .
C41 C46B 1.53(2) .
C44 C43B 1.23(2) .
C44 C45B 1.46(2) .
C44 C49 1.656(12) .
C47 O4Z 0.970(13) .
C47 O5Y 0.993(11) .
C47 O1X 1.120(18) .
C47 O3Z 1.42(3) .
C47 O6Y 1.44(2) .
C47 O2X 1.51(2) .
C47 Zr1X 2.163(9) .
C48 O3X 0.994(15) .
C48 O2Y 1.034(12) .
C48 O5Z 1.040(12) .
C48 O6Z 1.453(16) .
C48 O4X 1.46(3) .
C48 O1Y 1.60(2) .
C48 Zr1Y 2.146(8) 1_556
C49 O3Y 0.982(12) .
C49 O5X 0.991(10) .
C49 O2Z 1.09(2) .
C49 O4Y 1.43(2) .
C49 O1Z 1.44(3) .
C49 O6X 1.441(16) .
C49 Zr1Z 2.134(8) 2_655
C6B C7B 1.38(2) .
C9B C10B 1.397(19) .
C16B C15B 1.55(3) .
C13B C12B 1.33(3) .
C21B C22B 1.33(2) .
C24B C25B 1.40(2) .
C27B C28B 1.322(18) .
C30B C31B 1.414(18) .
C40B C39B 1.44(2) .
C37B C36B 1.40(2) .
C46B C45B 1.25(2) .
C43B C42B 1.55(3) .
Zr1X O2X 2.035(18) .
Zr1X O8X 2.10(2) .
Zr1X O7X 2.146(16) .
Zr1X O10X 2.153(14) 2_755
Zr1X O10X 2.184(14) .
Zr1X O9X 2.197(8) .
Zr1X O1X 2.197(18) .
Zr1X O6X 2.317(15) 2_655
Zr1X O4X 2.39(2) 2_756
Zr1X Zr2X 3.487(3) 2_755
Zr1X Zr2X 3.497(2) .
Zr2X O10X 2.157(12) .
Zr2X O10X 2.157(12) 4
Zr2X O8X 2.16(2) .
Zr2X O9X 2.252(13) 3_755
Zr2X O5X 2.275(9) 3_655
Zr2X O5X 2.275(9) 2_655
Zr2X O3X 2.470(14) 4_554
Zr2X O3X 2.470(14) 1_554
O2X O6X 1.080(19) 2_655
Zr1Y O1Y 1.945(16) 1_554
Zr1Y O8Y 2.084(10) 3_755
Zr1Y O10Y 2.151(13) .
Zr1Y O10Y 2.153(13) 2_755
Zr1Y O7Y 2.168(17) .
Zr1Y O2Y 2.185(11) 1_554
Zr1Y O9Y 2.22(2) .
Zr1Y O6Y 2.329(18) 2_755
Zr1Y O4Y 2.36(2) 2_655
Zr1Y Zr2Y 3.494(3) 3_755
Zr1Y Zr2Y 3.497(3) .
Zr2Y O8Y 2.018(16) .
Zr2Y O10Y 2.153(11) .
Zr2Y O10Y 2.153(11) 4
Zr2Y O5Y 2.270(10) .
Zr2Y O5Y 2.270(10) 4
Zr2Y O3Y 2.312(11) 3_655
Zr2Y O3Y 2.312(11) 2_655
Zr2Y O9Y 2.39(2) .
O1Y O6Y 1.024(19) 2_756
Zr1Z O1Z 2.03(2) 2_655
Zr1Z O8Z 2.05(2) .
Zr1Z O7Z 2.119(16) .
Zr1Z O10Z 2.144(14) 2_755
Zr1Z O2Z 2.16(2) 2_655
Zr1Z O10Z 2.186(13) .
Zr1Z O9Z 2.19(3) .
Zr1Z O6Z 2.328(12) 1_554
Zr1Z O3Z 2.44(3) .
Zr1Z Zr2Z 3.495(3) .
Zr1Z Zr1Z 3.509(4) 2_755
Zr2Z O10Z 2.155(11) 4
Zr2Z O10Z 2.155(11) .
Zr2Z O9Z 2.19(3) .
Zr2Z O8Z 2.21(4) 3_755
Zr2Z O5Z 2.272(11) 3_756
Zr2Z O5Z 2.272(11) 2_756
Zr2Z O4Z 2.303(15) 4
Zr2Z O4Z 2.303(15) .
O1Z O6Z 1.12(3) 2_656

loop_
_geom_torsion_atom_site_label_1
_geom_torsion_atom_site_label_2
_geom_torsion_atom_site_label_3
_geom_torsion_atom_site_label_4
_geom_torsion
_geom_torsion_site_symmetry_1
_geom_torsion_site_symmetry_4
C32 C1 C2 C2 56.7(4) . 4_565
C17 C1 C2 C2 -56.7(4) . 4_565
C32 C1 C2 C3 -122.5(5) . .
C17 C1 C2 C3 124.1(5) . .
C2 C2 C3 C4 0.3(7) 4_565 .
C1 C2 C3 C4 179.5(5) . .
C2 C3 C4 C4 -0.3(7) . 4_565
C2 C3 C4 C5 178.9(6) . .
C3 C4 C5 C10 -49.3(16) . .
C4 C4 C5 C10 130.0(13) 4_565 .
C3 C4 C5 C6B 54.9(14) . .
C4 C4 C5 C6B -125.9(12) 4_565 .
C3 C4 C5 C10B -116.5(14) . .
C4 C4 C5 C10B 62.7(14) 4_565 .
C3 C4 C5 C6 120.5(13) . .
C4 C4 C5 C6 -60.3(13) 4_565 .
C10 C5 C6 C7 -9(3) . .
C4 C5 C6 C7 -179.3(18) . .
C5 C6 C7 C8 3(3) . .
C6 C7 C8 C9 6(3) . .
C6 C7 C8 C11 -178.5(17) . .
C7 C8 C9 C10 -9(3) . .
C11 C8 C9 C10 174.9(18) . .
C6 C5 C10 C9 5(3) . .
C4 C5 C10 C9 175.4(17) . .
C8 C9 C10 C5 4(4) . .
C7B C8 C11 C16B 5(2) . .
C9B C8 C11 C16B 175.1(14) . .
C9 C8 C11 C12 -15(3) . .
C7 C8 C11 C12 169(2) . .
C7B C8 C11 C12B -175.5(18) . .
C9B C8 C11 C12B -5(2) . .
C9 C8 C11 C16 161(2) . .
C7 C8 C11 C16 -15(2) . .
C16 C11 C12 C13 0(3) . .
C8 C11 C12 C13 176.3(16) . .
C11 C12 C13 C14 3(3) . .
C12 C13 C14 C15 -8(3) . .
C12 C13 C14 C47 178.6(16) . .
C13 C14 C15 C16 9(4) . .
C47 C14 C15 C16 -177.8(18) . .
C14 C15 C16 C11 -5(4) . .
C12 C11 C16 C15 1(4) . .
C8 C11 C16 C15 -175(2) . .
C32 C1 C17 C17 -56.6(4) . 4_565
C2 C1 C17 C17 56.6(4) . 4_565
C32 C1 C17 C18 122.7(6) . .
C2 C1 C17 C18 -124.2(6) . .
C17 C17 C18 C19 -0.2(7) 4_565 .
C1 C17 C18 C19 -179.5(5) . .
C17 C18 C19 C19 0.3(7) . 4_565
C17 C18 C19 C20 -179.9(6) . .
C18 C19 C20 C21 53.7(15) . .
C19 C19 C20 C21 -126.4(12) 4_565 .
C18 C19 C20 C25B -53.0(15) . .
C19 C19 C20 C25B 126.9(13) 4_565 .
C18 C19 C20 C21B 120.8(13) . .
C19 C19 C20 C21B -59.3(13) 4_565 .
C18 C19 C20 C25 -120.5(12) . .
C19 C19 C20 C25 59.3(13) 4_565 .
C25 C20 C21 C22 -5(3) . .
C19 C20 C21 C22 -179.3(16) . .
C20 C21 C22 C23 -1(3) . .
C21 C22 C23 C24 3(3) . .
C21 C22 C23 C26 179.6(16) . .
C22 C23 C24 C25 1(3) . .
C26 C23 C24 C25 -175.4(15) . .
C23 C24 C25 C20 -8(3) . .
C21 C20 C25 C24 9(3) . .
C19 C20 C25 C24 -176.1(15) . .
C24B C23 C26 C31B -7(2) . .
C22B C23 C26 C31B 176.4(16) . .
C22 C23 C26 C27 11(2) . .
C24 C23 C26 C27 -172.5(13) . .
C24B C23 C26 C27B 173.8(16) . .
C22B C23 C26 C27B -3(2) . .
C22 C23 C26 C31 -169.9(16) . .
C24 C23 C26 C31 6.6(18) . .
C31 C26 C27 C28 -0.2(5) . .
C23 C26 C27 C28 178.8(10) . .
C26 C27 C28 C29 -0.6(6) . .
C27 C28 C29 C30 1.2(12) . .
C27 C28 C29 C48 179.9(9) . .
C28 C29 C30 C31 -1.1(17) . .
C48 C29 C30 C31 -179.9(12) . .
C29 C30 C31 C26 0.4(16) . .
C27 C26 C31 C30 0.3(11) . .
C23 C26 C31 C30 -178.8(11) . .
C35 C40 C39 C38 0(3) . .
C38 C37 C36 C35 10(3) . .
C41 C46 C45 C44 -2(4) . .
C44 C43 C42 C41 -11(4) . .
C17 C1 C32 C33 -124.8(6) . .
C2 C1 C32 C33 122.8(6) . .
C17 C1 C32 C32 56.2(4) . 4_565
C2 C1 C32 C32 -56.2(4) . 4_565
C32 C32 C33 C34 -1.5(7) 4_565 .
C1 C32 C33 C34 179.6(5) . .
C32 C33 C34 C34 1.5(7) . 4_565
C32 C33 C34 C35 -178.8(6) . .
C39 C40 C35 C36 7(2) . .
C39 C40 C35 C34 180.0(15) . .
C37 C36 C35 C40 -12(3) . .
C37 C36 C35 C34 175.4(16) . .
C33 C34 C35 C36B 51.9(15) . .
C34 C34 C35 C36B -128.4(13) 4_565 .
C33 C34 C35 C40 -51.9(14) . .
C34 C34 C35 C40 127.8(12) 4_565 .
C33 C34 C35 C40B -120.5(14) . .
C34 C34 C35 C40B 59.1(14) 4_565 .
C33 C34 C35 C36 120.1(13) . .
C34 C34 C35 C36 -60.2(13) 4_565 .
C40 C39 C38 C37 -3(3) . .
C40 C39 C38 C41 178.4(16) . .
C36 C37 C38 C39 -2(3) . .
C36 C37 C38 C41 177.1(17) . .
C45 C46 C41 C38 179(2) . .
C45 C46 C41 C42 10(4) . .
C39 C38 C41 C46 2(3) . .
C37 C38 C41 C46 -177(2) . .
C39B C38 C41 C42B -178(2) . .
C37B C38 C41 C42B 5(3) . .
C39 C38 C41 C42 171(2) . .
C37 C38 C41 C42 -7(3) . .
C39B C38 C41 C46B 15(3) . .
C37B C38 C41 C46B -162(2) . .
C43 C42 C41 C46 -2(4) . .
C43 C42 C41 C38 -172(2) . .
C46 C45 C44 C43 -15(3) . .
C46 C45 C44 C49 -178.2(16) . .
C42 C43 C44 C45 22(4) . .
C42 C43 C44 C49 -174(2) . .
C10B C5 C6B C7B -7(3) . .
C4 C5 C6B C7B -178.5(18) . .
C9B C8 C7B C6B 10(3) . .
C11 C8 C7B C6B 179.9(17) . .
C5 C6B C7B C8 -3(4) . .
C7B C8 C9B C10B -8(3) . .
C11 C8 C9B C10B -178.6(16) . .
C6B C5 C10B C9B 8(3) . .
C4 C5 C10B C9B -179.8(15) . .
C8 C9B C10B C5 -1(3) . .
C12B C11 C16B C15B 0.3(6) . .
C8 C11 C16B C15B 179.8(11) . .
C13B C14 C15B C16B 2.2(12) . .
C47 C14 C15B C16B 178.6(8) . .
C11 C16B C15B C14 -0.8(6) . .
C15B C14 C13B C12B -3.3(17) . .
C47 C14 C13B C12B -179.6(11) . .
C14 C13B C12B C11 2.6(16) . .
C16B C11 C12B C13B -1.3(13) . .
C8 C11 C12B C13B 179.2(13) . .
C25B C20 C21B C22B -10(3) . .
C19 C20 C21B C22B 176.0(17) . .
C20 C21B C22B C23 8(3) . .
C24B C23 C22B C21B -1(3) . .
C26 C23 C22B C21B 175.1(17) . .
C22B C23 C24B C25B -3(3) . .
C26 C23 C24B C25B -179.7(16) . .
C21B C20 C25B C24B 5(3) . .
C19 C20 C25B C24B 179.2(17) . .
C23 C24B C25B C20 1(3) . .
C31B C26 C27B C28B -0.9(12) . .
C23 C26 C27B C28B 178.2(12) . .
C26 C27B C28B C29 0.8(18) . .
C30B C29 C28B C27B -0.1(18) . .
C48 C29 C28B C27B 179.4(12) . .
C28B C29 C30B C31B -0.5(13) . .
C48 C29 C30B C31B -180.0(8) . .
C27B C26 C31B C30B 0.4(6) . .
C23 C26 C31B C30B -178.7(11) . .
C29 C30B C31B C26 0.3(6) . .
C36B C35 C40B C39B 9(3) . .
C34 C35 C40B C39B -177.8(17) . .
C37B C38 C39B C40B -2(3) . .
C41 C38 C39B C40B -179.1(18) . .
C35 C40B C39B C38 -5(4) . .
C39B C38 C37B C36B 4(3) . .
C41 C38 C37B C36B -179.0(17) . .
C40B C35 C36B C37B -7(3) . .
C34 C35 C36B C37B 179.9(17) . .
C38 C37B C36B C35 1(4) . .
C42B C41 C46B C45B 13(4) . .
C38 C41 C46B C45B -180(2) . .
C41 C46B C45B C44 -6(4) . .
C43B C44 C45B C46B -9(4) . .
C49 C44 C45B C46B -178(2) . .
C45B C44 C43B C42B 15(4) . .
C49 C44 C43B C42B -175.3(19) . .
C38 C41 C42B C43B -174.6(19) . .
C46B C41 C42B C43B -7(4) . .
C44 C43B C42B C41 -6(4) . .
O2X C47 O1X Zr1X 27(2) . .
C14 C47 O1X Zr1X -156.2(10) . .
O1X C47 O2X O6X -79(5) . 2_655
C14 C47 O2X O6X 104(5) . 2_655
Zr1X C47 O2X O6X -50(5) . 2_655
O1X C47 O2X Zr1X -29(2) . .
C14 C47 O2X Zr1X 153.8(8) . .
O4X C48 O3X Zr2X 59(3) . 1_556
C29 C48 O3X Zr2X -146.9(8) . 1_556
O3X C48 O4X Zr1X 2(4) . 2_756
C29 C48 O4X Zr1X -153.7(15) . 2_756
O6X C49 O5X Zr2X -28(2) . 3_655
C44 C49 O5X Zr2X 168.5(8) . 3_655
O5X C49 O6X O2X -66(3) . 2_655
C44 C49 O6X O2X 99(2) . 2_655
O5X C49 O6X Zr1X 19(2) . 2_655
C44 C49 O6X Zr1X -176.1(9) . 2_655
O2Y C48 O1Y O6Y -95(8) . 2_756
C29 C48 O1Y O6Y 103(8) . 2_756
Zr1Y C48 O1Y O6Y -54(8) 1_556 2_756
O2Y C48 O1Y Zr1Y -40.4(15) . 1_556
C29 C48 O1Y Zr1Y 156.9(7) . 1_556
C29 C48 O2Y Zr1Y -162.8(9) . 1_556
O1Y C48 O2Y Zr1Y 35.2(13) . 1_556
O4Y C49 O3Y Zr2Y 43(3) . 3_655
C44 C49 O3Y Zr2Y -157.3(9) . 3_655
O3Y C49 O4Y Zr1Y -15(3) . 2_655
C44 C49 O4Y Zr1Y -176.3(10) . 2_655
O6Y C47 O5Y Zr2Y -12(2) . .
C14 C47 O5Y Zr2Y 169.8(7) . .
O5Y C47 O6Y O1Y -74(3) . 2_756
C14 C47 O6Y O1Y 103(3) . 2_756
O5Y C47 O6Y Zr1Y 4(2) . 2_755
C14 C47 O6Y Zr1Y -178.3(10) . 2_755
O2Z C49 O1Z O6Z -95(5) . 2_656
C44 C49 O1Z O6Z 95(5) . 2_656
Zr1Z C49 O1Z O6Z -60(4) 2_655 2_656
O2Z C49 O1Z Zr1Z -35(3) . 2_655
C44 C49 O1Z Zr1Z 154.7(7) . 2_655
O1Z C49 O2Z Zr1Z 33(3) . 2_655
C44 C49 O2Z Zr1Z -157.1(8) . 2_655
O4Z C47 O3Z Zr1Z 12(4) . .
C14 C47 O3Z Zr1Z -161.9(14) . .
O3Z C47 O4Z Zr2Z 32(3) . .
C14 C47 O4Z Zr2Z -154.8(10) . .
O6Z C48 O5Z Zr2Z -13(3) . 3_756
C29 C48 O5Z Zr2Z 177.1(9) . 3_756
O5Z C48 O6Z O1Z -67(4) . 2_656
C29 C48 O6Z O1Z 103(3) . 2_656
O5Z C48 O6Z Zr1Z 20(2) . 1_556
C29 C48 O6Z Zr1Z -169.7(8) . 1_556
